data_7203730
loop_
_publ_author_name
'Liang, Hong-Chang'
'Das, Sanjib K.'
'Galvan, Juan R.'
'Sato, Suzanne M.'
'Zhang, Yonglian'
'Zakharov, Lev N.'
'Rheingold, Arnold L.'

_publ_section_title
;
 Syntheses of water-soluble N-donor ligands for aqueous catalysis using
 green, Michael-type addition reactions
;
_journal_issue 6
_journal_name_full 'Green Chemistry'
_journal_page_first 410
_journal_paper_doi 10.1039/b500264h
_journal_volume 7
_journal_year 2005
_chemical_formula_sum 'C9 H19 Cl2 N2 Na O6 S Zn'
_chemical_formula_weight 442.58
_chemical_name_systematic
;
?
;
_space_group_IT_number 14
_symmetry_cell_setting monoclinic
_symmetry_space_group_name_Hall '-P 2ybc'
_symmetry_space_group_name_H-M 'P 1 21/c 1'
_atom_sites_solution_hydrogens geom
_atom_sites_solution_primary direct
_atom_sites_solution_secondary difmap
_audit_creation_method SHELXL-97
_cell_angle_alpha 90.00
_cell_angle_beta 104.1480(10)
_cell_angle_gamma 90.00
_cell_formula_units_Z 4
_cell_length_a 18.3353(10)
_cell_length_b 7.6965(4)
_cell_length_c 12.7734(7)
_cell_measurement_reflns_used 7174
_cell_measurement_temperature 150(2)
_cell_measurement_theta_max 28.27
_cell_measurement_theta_min 2.29
_cell_volume 1747.88(16)
_computing_cell_refinement 'Bruker SMART'
_computing_data_collection 'Bruker SMART'
_computing_data_reduction 'Bruker SAINT'
_computing_molecular_graphics 'Bruker SHELXTL'
_computing_publication_material 'Bruker SHELXTL'
_computing_structure_refinement 'SHELXL-97 (Sheldrick, 1997)'
_computing_structure_solution 'SHELXS-97 (Sheldrick, 1990)'
_diffrn_ambient_temperature 150(2)
_diffrn_measured_fraction_theta_full 0.930
_diffrn_measured_fraction_theta_max 0.930
_diffrn_measurement_device_type 'CCD area detector'
_diffrn_measurement_method 'phi and omega scans'
_diffrn_radiation_monochromator graphite
_diffrn_radiation_source 'fine-focus sealed tube'
_diffrn_radiation_type MoK\a
_diffrn_radiation_wavelength 0.71073
_diffrn_reflns_av_R_equivalents 0.0220
_diffrn_reflns_av_sigmaI/netI 0.0275
_diffrn_reflns_limit_h_max 23
_diffrn_reflns_limit_h_min -23
_diffrn_reflns_limit_k_max 7
_diffrn_reflns_limit_k_min -9
_diffrn_reflns_limit_l_max 16
_diffrn_reflns_limit_l_min -16
_diffrn_reflns_number 10766
_diffrn_reflns_theta_full 28.31
_diffrn_reflns_theta_max 28.31
_diffrn_reflns_theta_min 2.29
_exptl_absorpt_coefficient_mu 1.880
_exptl_absorpt_correction_T_max 0.8956
_exptl_absorpt_correction_T_min 0.5353
_exptl_absorpt_correction_type multi-scan
_exptl_absorpt_process_details SADABS
_exptl_crystal_colour colorless
_exptl_crystal_density_diffrn 1.682
_exptl_crystal_density_meas 0
_exptl_crystal_density_method 'not measured'
_exptl_crystal_description plate
_exptl_crystal_F_000 904
_exptl_crystal_size_max 0.38
_exptl_crystal_size_mid 0.31
_exptl_crystal_size_min 0.06
_refine_diff_density_max 0.610
_refine_diff_density_min -0.296
_refine_diff_density_rms 0.072
_refine_ls_extinction_method none
_refine_ls_goodness_of_fit_ref 1.031
_refine_ls_hydrogen_treatment mixed
_refine_ls_matrix_type full
_refine_ls_number_parameters 227
_refine_ls_number_reflns 4038
_refine_ls_number_restraints 0
_refine_ls_restrained_S_all 1.031
_refine_ls_R_factor_all 0.0348
_refine_ls_R_factor_gt 0.0302
_refine_ls_shift/su_max 0.004
_refine_ls_shift/su_mean 0.000
_refine_ls_structure_factor_coef Fsqd
_refine_ls_weighting_details 'calc w=1/[\s^2^(Fo^2^)+(0.0400P)^2^+0.7000P] where P=(Fo^2^+2Fc^2^)/3'
_refine_ls_weighting_scheme calc
_refine_ls_wR_factor_gt 0.0723
_refine_ls_wR_factor_ref 0.0745
_reflns_number_gt 3601
_reflns_number_total 4038
_reflns_threshold_expression >2sigma(I)
_cod_data_source_file b500264h.txt
_cod_data_source_block liang01a
_cod_depositor_comments
;
The following automatic conversions were performed:
'_symmetry_cell_setting' value 'Monoclinic' changed to 'monoclinic'
according to '/home/saulius/struct/CIF-dictionaries/cif_core.dic'
dictionary named 'cif_core.dic' version 2.4.1 from 2010-06-29.

Automatic conversion script
Id: cif_fix_enum 1527 2010-12-29 10:47:43Z saulius 
;
_cod_original_sg_symbol_H-M P2(1)/c
_cod_database_code 7203730

loop_
_symmetry_equiv_pos_as_xyz
'x, y, z'
'-x, y+1/2, -z+1/2'
'-x, -y, -z'
'x, -y-1/2, z-1/2'

loop_
_atom_site_label
_atom_site_type_symbol
_atom_site_fract_x
_atom_site_fract_y
_atom_site_fract_z
_atom_site_U_iso_or_equiv
_atom_site_adp_type
_atom_site_occupancy
_atom_site_symmetry_multiplicity
_atom_site_calc_flag
_atom_site_refinement_flags
_atom_site_disorder_assembly
_atom_site_disorder_group
Zn1 Zn 0.314803(13) 0.39276(3) 0.273949(17) 0.02052(8) Uani 1 1 d . . .
Cl1 Cl 0.40075(3) 0.22551(9) 0.22835(5) 0.03715(15) Uani 1 1 d . . .
Cl2 Cl 0.22983(3) 0.53068(7) 0.14588(4) 0.02552(12) Uani 1 1 d . . .
Na1 Na 0.07301(5) 0.38425(10) 0.08284(6) 0.02439(18) Uani 1 1 d . . .
S1 S 0.13779(3) -0.01719(6) 0.20932(4) 0.02052(11) Uani 1 1 d . . .
O1 O 0.10988(8) 0.15937(19) 0.21387(12) 0.0265(3) Uani 1 1 d . . .
O2 O 0.10931(10) -0.1348(2) 0.27976(13) 0.0329(4) Uani 1 1 d . . .
O3 O 0.12574(9) -0.08191(19) 0.09930(12) 0.0263(3) Uani 1 1 d . . .
O4 O 0.04989(11) 0.5299(2) 0.23763(13) 0.0309(4) Uani 1 1 d . . .
O5 O 0.05940(9) 0.6359(2) -0.02720(13) 0.0235(3) Uani 1 1 d . . .
O6 O 0.08504(12) 0.1871(3) -0.05622(16) 0.0406(4) Uani 1 1 d . . .
N1 N 0.37098(10) 0.5682(2) 0.38445(13) 0.0227(4) Uani 1 1 d . . .
N2 N 0.25230(10) 0.2683(2) 0.36455(13) 0.0202(3) Uani 1 1 d . . .
C1 C 0.43935(12) 0.6277(3) 0.38084(18) 0.0293(5) Uani 1 1 d . . .
H1A H 0.4610 0.5889 0.3245 0.035 Uiso 1 1 calc R . .
C2 C 0.47918(13) 0.7434(3) 0.45639(19) 0.0332(5) Uani 1 1 d . . .
H2B H 0.5273 0.7838 0.4520 0.040 Uiso 1 1 calc R . .
C3 C 0.44769(13) 0.7990(3) 0.53818(19) 0.0314(5) Uani 1 1 d . . .
H3B H 0.4740 0.8781 0.5913 0.038 Uiso 1 1 calc R . .
C4 C 0.37750(13) 0.7386(3) 0.54206(17) 0.0278(4) Uani 1 1 d . . .
H4B H 0.3551 0.7764 0.5977 0.033 Uiso 1 1 calc R . .
C5 C 0.33984(11) 0.6224(3) 0.46438(16) 0.0219(4) Uani 1 1 d . . .
C6 C 0.26438(12) 0.5473(3) 0.46645(17) 0.0252(4) Uani 1 1 d . . .
H6B H 0.2269 0.5836 0.4004 0.030 Uiso 1 1 calc R . .
H6C H 0.2484 0.5949 0.5294 0.030 Uiso 1 1 calc R . .
C7 C 0.26558(12) 0.3486(3) 0.47319(16) 0.0261(4) Uani 1 1 d . . .
H7A H 0.3149 0.3099 0.5178 0.031 Uiso 1 1 calc R . .
H7B H 0.2263 0.3090 0.5089 0.031 Uiso 1 1 calc R . .
C8 C 0.26084(13) 0.0769(3) 0.37153(17) 0.0270(4) Uani 1 1 d . . .
H8A H 0.2300 0.0303 0.4188 0.032 Uiso 1 1 calc R . .
H8B H 0.3141 0.0479 0.4047 0.032 Uiso 1 1 calc R . .
C9 C 0.23697(12) -0.0087(3) 0.26148(17) 0.0238(4) Uani 1 1 d . . .
H9A H 0.2572 -0.1285 0.2668 0.029 Uiso 1 1 calc R . .
H9B H 0.2594 0.0561 0.2101 0.029 Uiso 1 1 calc R . .
H1 H 0.2127(13) 0.286(3) 0.3383(18) 0.015(6) Uiso 1 1 d . . .
H4E H 0.006(2) 0.540(5) 0.235(3) 0.064(11) Uiso 1 1 d . . .
H4F H 0.0691(19) 0.628(5) 0.246(3) 0.052(9) Uiso 1 1 d . . .
H5E H 0.0762(16) 0.712(4) 0.009(2) 0.042(9) Uiso 1 1 d . . .
H5F H 0.0795(17) 0.632(4) -0.073(2) 0.040(8) Uiso 1 1 d . . .
H6E H 0.089(2) 0.093(5) -0.018(3) 0.061(11) Uiso 1 1 d . . .
H6F H 0.0738(19) 0.164(4) -0.110(3) 0.051(10) Uiso 1 1 d . . .

loop_
_atom_site_aniso_label
_atom_site_aniso_U_11
_atom_site_aniso_U_22
_atom_site_aniso_U_33
_atom_site_aniso_U_23
_atom_site_aniso_U_13
_atom_site_aniso_U_12
Zn1 0.01936(13) 0.02735(14) 0.01551(12) -0.00156(8) 0.00553(9) -0.00162(9)
Cl1 0.0218(3) 0.0590(4) 0.0300(3) -0.0127(3) 0.0051(2) 0.0086(2)
Cl2 0.0264(3) 0.0279(3) 0.0216(2) 0.00326(18) 0.00457(19) 0.0009(2)
Na1 0.0239(4) 0.0275(4) 0.0209(4) 0.0028(3) 0.0037(3) 0.0012(3)
S1 0.0227(2) 0.0222(2) 0.0179(2) -0.00244(18) 0.00730(19) -0.00240(19)
O1 0.0261(8) 0.0272(8) 0.0241(7) -0.0049(6) 0.0022(6) 0.0042(6)
O2 0.0432(10) 0.0340(9) 0.0266(8) -0.0030(6) 0.0184(7) -0.0130(7)
O3 0.0317(8) 0.0280(8) 0.0200(7) -0.0046(6) 0.0077(6) -0.0048(6)
O4 0.0321(10) 0.0320(9) 0.0296(8) -0.0043(7) 0.0095(7) -0.0079(8)
O5 0.0250(8) 0.0274(8) 0.0180(7) -0.0020(6) 0.0052(6) -0.0049(6)
O6 0.0523(12) 0.0448(12) 0.0240(9) -0.0023(8) 0.0079(8) 0.0003(9)
N1 0.0202(8) 0.0286(9) 0.0197(8) -0.0022(7) 0.0055(7) -0.0037(7)
N2 0.0180(9) 0.0258(9) 0.0150(8) -0.0001(6) 0.0009(7) -0.0014(7)
C1 0.0248(11) 0.0353(12) 0.0296(11) -0.0012(9) 0.0101(9) -0.0051(9)
C2 0.0228(11) 0.0352(13) 0.0407(13) -0.0016(10) 0.0058(10) -0.0089(9)
C3 0.0320(12) 0.0262(11) 0.0324(12) -0.0043(9) 0.0006(9) -0.0070(9)
C4 0.0319(11) 0.0278(11) 0.0236(10) -0.0040(8) 0.0068(9) -0.0023(9)
C5 0.0219(10) 0.0252(10) 0.0188(9) 0.0008(7) 0.0051(8) -0.0016(8)
C6 0.0226(10) 0.0325(11) 0.0230(10) -0.0056(8) 0.0106(8) -0.0051(9)
C7 0.0282(11) 0.0346(11) 0.0173(9) -0.0023(8) 0.0089(8) -0.0099(9)
C8 0.0318(12) 0.0245(10) 0.0222(10) 0.0038(8) 0.0019(9) -0.0001(9)
C9 0.0227(10) 0.0231(10) 0.0252(10) -0.0005(8) 0.0052(8) 0.0008(8)

loop_
_atom_type_symbol
_atom_type_description
_atom_type_scat_dispersion_real
_atom_type_scat_dispersion_imag
_atom_type_scat_source
C C 0.0033 0.0016 'International Tables Vol C Tables 4.2.6.8 and 6.1.1.4'
H H 0.0000 0.0000 'International Tables Vol C Tables 4.2.6.8 and 6.1.1.4'
N N 0.0061 0.0033 'International Tables Vol C Tables 4.2.6.8 and 6.1.1.4'
O O 0.0106 0.0060 'International Tables Vol C Tables 4.2.6.8 and 6.1.1.4'
S S 0.1246 0.1234 'International Tables Vol C Tables 4.2.6.8 and 6.1.1.4'
Cl Cl 0.1484 0.1585 'International Tables Vol C Tables 4.2.6.8 and 6.1.1.4'
Zn Zn 0.2839 1.4301 'International Tables Vol C Tables 4.2.6.8 and 6.1.1.4'
Na Na 0.0362 0.0249 'International Tables Vol C Tables 4.2.6.8 and 6.1.1.4'

loop_
_geom_angle_atom_site_label_1
_geom_angle_atom_site_label_2
_geom_angle_atom_site_label_3
_geom_angle
_geom_angle_site_symmetry_1
_geom_angle_site_symmetry_3
_geom_angle_publ_flag
N1 Zn1 N2 100.12(7) . . ?
N1 Zn1 Cl1 107.13(5) . . ?
N2 Zn1 Cl1 114.02(5) . . ?
N1 Zn1 Cl2 109.63(5) . . ?
N2 Zn1 Cl2 104.42(5) . . ?
Cl1 Zn1 Cl2 119.77(2) . . ?
Zn1 Cl2 Na1 117.91(3) . . ?
O5 Na1 O5 85.63(6) 3_565 . ?
O5 Na1 O1 104.91(6) 3_565 . ?
O5 Na1 O1 168.18(7) . . ?
O5 Na1 O6 90.54(7) 3_565 . ?
O5 Na1 O6 95.38(7) . . ?
O1 Na1 O6 89.94(7) . . ?
O5 Na1 O4 84.44(7) 3_565 . ?
O5 Na1 O4 95.31(7) . . ?
O1 Na1 O4 80.67(6) . . ?
O6 Na1 O4 167.81(8) . . ?
O5 Na1 Cl2 161.76(5) 3_565 . ?
O5 Na1 Cl2 78.92(5) . . ?
O1 Na1 Cl2 89.75(5) . . ?
O6 Na1 Cl2 100.44(6) . . ?
O4 Na1 Cl2 87.37(5) . . ?
O5 Na1 Na1 42.91(4) 3_565 3_565 ?
O5 Na1 Na1 42.72(4) . 3_565 ?
O1 Na1 Na1 147.50(6) . 3_565 ?
O6 Na1 Na1 94.04(6) . 3_565 ?
O4 Na1 Na1 89.84(6) . 3_565 ?
Cl2 Na1 Na1 121.00(4) . 3_565 ?
O3 S1 O1 112.66(9) . . ?
O3 S1 O2 112.95(9) . . ?
O1 S1 O2 111.80(9) . . ?
O3 S1 C9 105.92(10) . . ?
O1 S1 C9 106.70(9) . . ?
O2 S1 C9 106.20(10) . . ?
S1 O1 Na1 133.60(9) . . ?
Na1 O5 Na1 94.37(6) 3_565 . ?
C1 N1 C5 119.33(18) . . ?
C1 N1 Zn1 121.21(14) . . ?
C5 N1 Zn1 119.45(14) . . ?
C8 N2 C7 111.52(16) . . ?
C8 N2 Zn1 115.61(14) . . ?
C7 N2 Zn1 110.25(12) . . ?
N1 C1 C2 122.2(2) . . ?
C3 C2 C1 118.7(2) . . ?
C2 C3 C4 119.3(2) . . ?
C3 C4 C5 119.8(2) . . ?
N1 C5 C4 120.71(19) . . ?
N1 C5 C6 117.02(18) . . ?
C4 C5 C6 122.24(19) . . ?
C5 C6 C7 112.56(18) . . ?
N2 C7 C6 111.49(17) . . ?
N2 C8 C9 111.95(17) . . ?
C8 C9 S1 113.59(15) . . ?

loop_
_geom_bond_atom_site_label_1
_geom_bond_atom_site_label_2
_geom_bond_distance
_geom_bond_site_symmetry_2
_geom_bond_publ_flag
Zn1 N1 2.0411(17) . ?
Zn1 N2 2.0538(17) . ?
Zn1 Cl1 2.2200(6) . ?
Zn1 Cl2 2.2326(5) . ?
Cl2 Na1 3.0090(10) . ?
Na1 O5 2.3620(18) 3_565 ?
Na1 O5 2.3705(17) . ?
Na1 O1 2.3876(17) . ?
Na1 O6 2.387(2) . ?
Na1 O4 2.3991(18) . ?
Na1 Na1 3.4715(16) 3_565 ?
S1 O3 1.4561(15) . ?
S1 O1 1.4582(15) . ?
S1 O2 1.4599(15) . ?
S1 C9 1.778(2) . ?
O5 Na1 2.3620(18) 3_565 ?
N1 C1 1.346(3) . ?
N1 C5 1.352(3) . ?
N2 C8 1.482(3) . ?
N2 C7 1.484(2) . ?
C1 C2 1.383(3) . ?
C2 C3 1.380(3) . ?
C3 C4 1.381(3) . ?
C4 C5 1.388(3) . ?
C5 C6 1.506(3) . ?
C6 C7 1.532(3) . ?
C8 C9 1.517(3) . ?
